data_4325491
loop_
_publ_author_name
'Timothy J. Boyle'
'Leigh Anna M. Ottley'
'Christopher A. Apblett'
'Constantine A. Stewart'
'Sarah M. Hoppe'
'Krista L. Hawthorne'
'Mark A. Rodriguez'

_publ_section_title
;
 Synthesis, Characterization, and Electrochemical Properties of a Series
 of Sterically Varied Iron(II) Alkoxide Precursors and Their Resultant
 Nanoparticles
;
_journal_name_full 'Inorganic Chemistry'
_journal_page_first 6174
_journal_page_last 6182
_journal_paper_doi 10.1021/ic200423m
_journal_volume 50
_journal_year 2011
_chemical_formula_sum 'C39 H49 Fe N3 O2'
_chemical_formula_weight 647.66
_chemical_name_systematic
; 

 ? 

;
_space_group_IT_number 61
_symmetry_cell_setting orthorhombic
_symmetry_space_group_name_Hall '-P 2ac 2ab'
_symmetry_space_group_name_H-M 'P b c a'
_atom_sites_solution_hydrogens geom
_atom_sites_solution_primary direct
_atom_sites_solution_secondary difmap
_audit_creation_method SHELXL-97
_cell_angle_alpha 90.00
_cell_angle_beta 90.00
_cell_angle_gamma 90.00
_cell_formula_units_Z 8
_cell_length_a 14.461(3)
_cell_length_b 18.341(3)
_cell_length_c 27.896(5)
_cell_measurement_temperature 173(2)
_cell_volume 7399(2)
_computing_cell_refinement 'Bruker SMART'
_computing_data_collection 'Bruker SMART'
_computing_data_reduction 'Bruker SAINT'
_computing_molecular_graphics 'Bruker SHELXTL'
_computing_publication_material 'Bruker SHELXTL'
_computing_structure_refinement 'SHELXL-97 (Sheldrick, 1997)'
_computing_structure_solution 'SHELXS-97 (Sheldrick, 1990)'
_diffrn_ambient_temperature 173(2)
_diffrn_measured_fraction_theta_full 0.942
_diffrn_measured_fraction_theta_max 0.942
_diffrn_measurement_device_type 'CCD area detector'
_diffrn_measurement_method 'phi and omega scans'
_diffrn_radiation_monochromator graphite
_diffrn_radiation_source 'fine-focus sealed tube'
_diffrn_radiation_type MoK\a
_diffrn_radiation_wavelength 0.71073
_diffrn_reflns_av_R_equivalents 0.1019
_diffrn_reflns_av_sigmaI/netI 0.0761
_diffrn_reflns_limit_h_max 18
_diffrn_reflns_limit_h_min -18
_diffrn_reflns_limit_k_max 24
_diffrn_reflns_limit_k_min -24
_diffrn_reflns_limit_l_max 36
_diffrn_reflns_limit_l_min -36
_diffrn_reflns_number 58618
_diffrn_reflns_theta_full 28.22
_diffrn_reflns_theta_max 28.22
_diffrn_reflns_theta_min 1.46
_exptl_absorpt_coefficient_mu 0.443
_exptl_absorpt_correction_T_max 0.936
_exptl_absorpt_correction_T_min 0.915
_exptl_absorpt_correction_type empirical
_exptl_absorpt_process_details SADABS
_exptl_crystal_colour red
_exptl_crystal_density_diffrn 1.163
_exptl_crystal_description irregular
_exptl_crystal_F_000 2768
_exptl_crystal_size_max 0.20
_exptl_crystal_size_mid 0.18
_exptl_crystal_size_min 0.15
_refine_diff_density_max 0.433
_refine_diff_density_min -0.260
_refine_diff_density_rms 0.058
_refine_ls_extinction_method none
_refine_ls_goodness_of_fit_ref 1.012
_refine_ls_hydrogen_treatment constr
_refine_ls_matrix_type full
_refine_ls_number_parameters 414
_refine_ls_number_reflns 8601
_refine_ls_number_restraints 0
_refine_ls_restrained_S_all 1.012
_refine_ls_R_factor_all 0.1347
_refine_ls_R_factor_gt 0.0638
_refine_ls_shift/su_max 0.038
_refine_ls_shift/su_mean 0.002
_refine_ls_structure_factor_coef Fsqd
_refine_ls_weighting_details 'calc w=1/[\s^2^(Fo^2^)+(0.0589P)^2^+2.1195P] where P=(Fo^2^+2Fc^2^)/3'
_refine_ls_weighting_scheme calc
_refine_ls_wR_factor_gt 0.1207
_refine_ls_wR_factor_ref 0.1477
_reflns_number_gt 4862
_reflns_number_total 8601
_reflns_threshold_expression >2sigma(I)
_cod_data_source_file ic200423m_si_001_05.cif
_cod_data_source_block 9ja072ss
_cod_database_code 4325491

loop_
_symmetry_equiv_pos_as_xyz
'x, y, z'
'-x+1/2, -y, z+1/2'
'-x, y+1/2, -z+1/2'
'x+1/2, -y+1/2, -z'
'-x, -y, -z'
'x-1/2, y, -z-1/2'
'x, -y-1/2, z-1/2'
'-x-1/2, y-1/2, z'

loop_
_atom_site_label
_atom_site_type_symbol
_atom_site_fract_x
_atom_site_fract_y
_atom_site_fract_z
_atom_site_U_iso_or_equiv
_atom_site_adp_type
_atom_site_occupancy
_atom_site_symmetry_multiplicity
_atom_site_calc_flag
_atom_site_refinement_flags
Fe1 Fe 0.90722(3) 0.21976(2) 0.623290(14) 0.03283(13) Uani 1 1 d .
N1 n 0.94817(18) 0.16934(13) 0.55208(9) 0.0390(6) Uani 1 1 d .
N2 n 0.84107(16) 0.31002(13) 0.58605(8) 0.0350(6) Uani 1 1 d .
N3 n 0.86391(18) 0.26338(13) 0.69495(8) 0.0385(6) Uani 1 1 d .
O1 O 0.80897(14) 0.14878(11) 0.62408(7) 0.0461(5) Uani 1 1 d .
O2 O 1.03228(13) 0.24895(11) 0.63863(7) 0.0430(5) Uani 1 1 d .
C1 C 0.7564(2) 0.10374(16) 0.65005(10) 0.0371(7) Uani 1 1 d .
C2 C 0.7962(2) 0.04750(17) 0.67784(10) 0.0405(8) Uani 1 1 d .
C3 C 0.7382(2) 0.00050(18) 0.70297(11) 0.0458(8) Uani 1 1 d .
H3 H 0.7647 -0.0372 0.7218 0.055 Uiso 1 1 calc R
C4 C 0.6433(3) 0.00727(18) 0.70119(11) 0.0482(9) Uani 1 1 d .
H4 H 0.6048 -0.0256 0.7184 0.058 Uiso 1 1 calc R
C5 C 0.6052(2) 0.06222(17) 0.67419(11) 0.0454(8) Uani 1 1 d .
H5 H 0.5398 0.0672 0.6733 0.054 Uiso 1 1 calc R
C6 C 0.6594(2) 0.11066(16) 0.64822(11) 0.0389(7) Uani 1 1 d .
C7 C 0.6158(2) 0.16825(18) 0.61603(12) 0.0531(9) Uani 1 1 d .
H7 H 0.6650 0.2052 0.6091 0.064 Uiso 1 1 calc R
C8 C 0.5884(5) 0.1359(3) 0.56904(19) 0.167(4) Uani 1 1 d .
H8A H 0.6422 0.1124 0.5543 0.251 Uiso 1 1 calc R
H8B H 0.5654 0.1745 0.5478 0.251 Uiso 1 1 calc R
H8C H 0.5396 0.0997 0.5741 0.251 Uiso 1 1 calc R
C9 C 0.5367(3) 0.2088(3) 0.6411(2) 0.115(2) Uani 1 1 d .
H9A H 0.5173 0.2502 0.6213 0.173 Uiso 1 1 calc R
H9B H 0.5579 0.2266 0.6723 0.173 Uiso 1 1 calc R
H9C H 0.4844 0.1756 0.6456 0.173 Uiso 1 1 calc R
C10 C 0.9006(2) 0.0401(2) 0.68127(13) 0.0583(10) Uani 1 1 d .
H10 H 0.9281 0.0688 0.6543 0.070 Uiso 1 1 calc R
C11 C 0.9363(3) 0.0726(3) 0.72775(15) 0.0787(13) Uani 1 1 d .
H11A H 0.9158 0.1234 0.7303 0.118 Uiso 1 1 calc R
H11B H 1.0040 0.0709 0.7280 0.118 Uiso 1 1 calc R
H11C H 0.9121 0.0446 0.7549 0.118 Uiso 1 1 calc R
C12 C 0.9328(3) -0.0389(3) 0.6756(2) 0.1131(19) Uani 1 1 d .
H12A H 1.0004 -0.0402 0.6734 0.170 Uiso 1 1 calc R
H12B H 0.9060 -0.0597 0.6464 0.170 Uiso 1 1 calc R
H12C H 0.9126 -0.0674 0.7034 0.170 Uiso 1 1 calc R
C13 C 1.1183(2) 0.25425(16) 0.62151(10) 0.0343(6) Uani 1 1 d .
C14 C 1.1786(2) 0.19409(16) 0.62246(10) 0.0379(7) Uani 1 1 d .
C15 C 1.2684(2) 0.20274(19) 0.60453(12) 0.0472(8) Uani 1 1 d .
H15 H 1.3097 0.1625 0.6053 0.057 Uiso 1 1 calc R
C16 C 1.2985(2) 0.2680(2) 0.58576(12) 0.0509(9) Uani 1 1 d .
H16 H 1.3594 0.2725 0.5734 0.061 Uiso 1 1 calc R
C17 C 1.2391(2) 0.32666(19) 0.58516(11) 0.0486(9) Uani 1 1 d .
H17 H 1.2597 0.3716 0.5720 0.058 Uiso 1 1 calc R
C18 C 1.1503(2) 0.32191(17) 0.60321(11) 0.0413(8) Uani 1 1 d .
C19 C 1.0877(3) 0.38796(19) 0.60557(15) 0.0618(10) Uani 1 1 d .
H19 H 1.0226 0.3697 0.6049 0.074 Uiso 1 1 calc R
C20 C 1.1005(4) 0.4275(3) 0.65223(17) 0.1050(18) Uani 1 1 d .
H20A H 1.0918 0.3933 0.6789 0.158 Uiso 1 1 calc R
H20B H 1.0550 0.4669 0.6546 0.158 Uiso 1 1 calc R
H20C H 1.1630 0.4480 0.6536 0.158 Uiso 1 1 calc R
C21 C 1.0980(4) 0.4406(3) 0.56423(19) 0.117(2) Uani 1 1 d .
H21A H 1.1610 0.4603 0.5639 0.176 Uiso 1 1 calc R
H21B H 1.0537 0.4806 0.5679 0.176 Uiso 1 1 calc R
H21C H 1.0861 0.4150 0.5340 0.176 Uiso 1 1 calc R
C22 C 1.1472(2) 0.12091(17) 0.64199(12) 0.0480(8) Uani 1 1 d .
H22 H 1.0827 0.1271 0.6543 0.058 Uiso 1 1 calc R
C23 C 1.1447(3) 0.06234(17) 0.60295(13) 0.0609(10) Uani 1 1 d .
H23A H 1.1028 0.0777 0.5773 0.091 Uiso 1 1 calc R
H23B H 1.1228 0.0163 0.6167 0.091 Uiso 1 1 calc R
H23C H 1.2070 0.0555 0.5899 0.091 Uiso 1 1 calc R
C24 C 1.2070(3) 0.0954(2) 0.68377(13) 0.0776(13) Uani 1 1 d .
H24A H 1.2714 0.0913 0.6732 0.116 Uiso 1 1 calc R
H24B H 1.1852 0.0478 0.6950 0.116 Uiso 1 1 calc R
H24C H 1.2029 0.1308 0.7100 0.116 Uiso 1 1 calc R
C25 C 1.0119(2) 0.19981(17) 0.52332(11) 0.0431(8) Uani 1 1 d .
H25 H 1.0411 0.2435 0.5336 0.052 Uiso 1 1 calc R
C26 C 1.0369(3) 0.1707(2) 0.47968(12) 0.0537(9) Uani 1 1 d .
H26 H 1.0826 0.1937 0.4604 0.064 Uiso 1 1 calc R
C27 C 0.9944(3) 0.1077(2) 0.46449(13) 0.0622(10) Uani 1 1 d .
H27 H 1.0102 0.0866 0.4345 0.075 Uiso 1 1 calc R
C28 C 0.9294(3) 0.07616(19) 0.49302(13) 0.0575(10) Uani 1 1 d .
H28 H 0.8990 0.0328 0.4832 0.069 Uiso 1 1 calc R
C29 C 0.9085(2) 0.10813(17) 0.53643(12) 0.0467(8) Uani 1 1 d .
H29 H 0.8635 0.0854 0.5562 0.056 Uiso 1 1 calc R
C30 C 0.9236(2) 0.28743(18) 0.72773(12) 0.0513(9) Uani 1 1 d .
H30 H 0.9875 0.2884 0.7198 0.062 Uiso 1 1 calc R
C31 C 0.8969(3) 0.3110(2) 0.77259(12) 0.0631(10) Uani 1 1 d .
H31 H 0.9417 0.3280 0.7949 0.076 Uiso 1 1 calc R
C32 C 0.8049(3) 0.3095(2) 0.78472(13) 0.0627(11) Uani 1 1 d .
H32 H 0.7849 0.3249 0.8155 0.075 Uiso 1 1 calc R
C33 C 0.7429(3) 0.2855(2) 0.75156(13) 0.0621(10) Uani 1 1 d .
H33 H 0.6786 0.2842 0.7587 0.075 Uiso 1 1 calc R
C34 C 0.7750(2) 0.26302(18) 0.70758(12) 0.0497(9) Uani 1 1 d .
H34 H 0.7311 0.2462 0.6848 0.060 Uiso 1 1 calc R
C35 C 0.8388(2) 0.37672(16) 0.60570(11) 0.0418(8) Uani 1 1 d .
H35 H 0.8608 0.3823 0.6376 0.050 Uiso 1 1 calc R
C36 C 0.8064(2) 0.43728(18) 0.58221(12) 0.0525(9) Uani 1 1 d .
H36 H 0.8065 0.4835 0.5976 0.063 Uiso 1 1 calc R
C37 C 0.7740(3) 0.43032(19) 0.53651(13) 0.0587(10) Uani 1 1 d .
H37 H 0.7524 0.4716 0.5192 0.070 Uiso 1 1 calc R
C38 C 0.7733(3) 0.3617(2) 0.51588(12) 0.0605(10) Uani 1 1 d .
H38 H 0.7493 0.3547 0.4845 0.073 Uiso 1 1 calc R
C39 C 0.8080(2) 0.30378(18) 0.54166(11) 0.0473(8) Uani 1 1 d .
H39 H 0.8083 0.2570 0.5271 0.057 Uiso 1 1 calc R

loop_
_atom_site_aniso_label
_atom_site_aniso_U_11
_atom_site_aniso_U_22
_atom_site_aniso_U_33
_atom_site_aniso_U_23
_atom_site_aniso_U_13
_atom_site_aniso_U_12
Fe1 0.0344(2) 0.0289(2) 0.0352(2) 0.00219(19) 0.00282(19) -0.00235(18)
N1 0.0424(15) 0.0317(14) 0.0428(15) 0.0006(12) 0.0000(12) 0.0033(12)
N2 0.0385(14) 0.0318(13) 0.0348(14) -0.0013(11) 0.0007(11) -0.0010(11)
N3 0.0418(15) 0.0403(15) 0.0333(14) 0.0024(11) -0.0003(12) -0.0007(12)
O1 0.0487(13) 0.0442(12) 0.0454(13) 0.0020(10) 0.0093(11) -0.0168(10)
O2 0.0320(12) 0.0444(12) 0.0525(14) -0.0059(10) 0.0041(10) -0.0017(10)
C1 0.0496(19) 0.0318(16) 0.0299(16) -0.0089(13) 0.0045(14) -0.0095(14)
C2 0.0452(19) 0.0459(19) 0.0304(17) -0.0042(14) 0.0034(14) -0.0013(15)
C3 0.057(2) 0.0457(19) 0.0344(18) 0.0047(15) 0.0048(16) -0.0002(16)
C4 0.062(2) 0.043(2) 0.0402(19) -0.0005(16) 0.0126(17) -0.0142(17)
C5 0.0424(19) 0.0463(19) 0.0474(19) -0.0088(16) 0.0083(16) -0.0097(16)
C6 0.0411(18) 0.0345(17) 0.0412(18) -0.0049(14) 0.0020(15) -0.0026(14)
C7 0.057(2) 0.0398(19) 0.063(2) 0.0056(17) -0.0042(18) 0.0001(16)
C8 0.343(10) 0.055(3) 0.104(4) 0.010(3) -0.138(6) -0.003(4)
C9 0.075(3) 0.121(4) 0.150(5) 0.051(4) 0.015(3) 0.046(3)
C10 0.049(2) 0.074(3) 0.052(2) 0.0179(19) 0.0054(18) 0.004(2)
C11 0.055(3) 0.108(4) 0.073(3) 0.016(3) -0.018(2) 0.000(2)
C12 0.071(3) 0.104(4) 0.164(5) -0.011(4) 0.034(3) 0.032(3)
C13 0.0353(16) 0.0395(16) 0.0280(15) -0.0045(13) 0.0003(14) -0.0033(13)
C14 0.0407(17) 0.0422(17) 0.0309(16) -0.0030(14) 0.0025(14) 0.0001(14)
C15 0.0417(19) 0.055(2) 0.0449(18) -0.0095(16) 0.0081(15) 0.0081(16)
C16 0.0381(19) 0.066(2) 0.049(2) -0.0082(17) 0.0136(15) -0.0126(18)
C17 0.055(2) 0.051(2) 0.0397(19) 0.0016(15) 0.0023(16) -0.0152(18)
C18 0.0419(19) 0.0439(19) 0.0380(17) 0.0008(15) -0.0052(15) -0.0064(15)
C19 0.047(2) 0.040(2) 0.098(3) 0.011(2) -0.009(2) -0.0042(17)
C20 0.131(5) 0.079(3) 0.105(4) -0.022(3) 0.013(3) 0.045(3)
C21 0.176(6) 0.071(3) 0.106(4) 0.021(3) -0.023(4) 0.032(4)
C22 0.050(2) 0.0427(19) 0.051(2) 0.0048(16) 0.0106(17) 0.0047(16)
C23 0.079(3) 0.038(2) 0.065(2) 0.0037(18) -0.007(2) 0.0009(19)
C24 0.113(4) 0.065(3) 0.055(2) 0.013(2) -0.012(2) -0.001(3)
C25 0.0441(19) 0.0446(19) 0.0406(19) 0.0042(15) -0.0009(15) 0.0019(15)
C26 0.057(2) 0.060(2) 0.044(2) 0.0062(18) 0.0091(17) 0.0099(19)
C27 0.074(3) 0.067(3) 0.046(2) -0.0134(19) 0.004(2) 0.020(2)
C28 0.068(3) 0.044(2) 0.061(2) -0.0152(18) -0.002(2) 0.0062(18)
C29 0.049(2) 0.0378(18) 0.053(2) -0.0040(15) 0.0058(17) -0.0001(16)
C30 0.052(2) 0.059(2) 0.043(2) 0.0017(17) -0.0051(16) 0.0001(18)
C31 0.077(3) 0.074(3) 0.038(2) -0.0056(18) -0.009(2) 0.002(2)
C32 0.090(3) 0.062(2) 0.036(2) 0.0004(17) 0.016(2) 0.008(2)
C33 0.059(2) 0.070(3) 0.057(2) -0.008(2) 0.023(2) -0.005(2)
C34 0.042(2) 0.056(2) 0.051(2) -0.0076(17) 0.0063(16) -0.0042(16)
C35 0.053(2) 0.0336(17) 0.0387(17) -0.0033(14) -0.0013(15) 0.0020(15)
C36 0.072(3) 0.0337(18) 0.051(2) -0.0028(16) 0.0011(19) 0.0091(17)
C37 0.077(3) 0.048(2) 0.051(2) 0.0087(17) -0.0039(19) 0.0244(19)
C38 0.072(3) 0.069(3) 0.040(2) -0.0022(18) -0.0174(18) 0.026(2)
C39 0.054(2) 0.0435(19) 0.044(2) -0.0087(15) -0.0120(16) 0.0097(16)

loop_
_atom_type_symbol
_atom_type_description
_atom_type_scat_dispersion_real
_atom_type_scat_dispersion_imag
_atom_type_scat_source
C C 0.0033 0.0016 'International Tables Vol C Tables 4.2.6.8 and 6.1.1.4'
H H 0.0000 0.0000 'International Tables Vol C Tables 4.2.6.8 and 6.1.1.4'
N N 0.0061 0.0033 'International Tables Vol C Tables 4.2.6.8 and 6.1.1.4'
O O 0.0106 0.0060 'International Tables Vol C Tables 4.2.6.8 and 6.1.1.4'
Fe Fe 0.3463 0.8444 'International Tables Vol C Tables 4.2.6.8 and 6.1.1.4'

loop_
_geom_angle_atom_site_label_1
_geom_angle_atom_site_label_2
_geom_angle_atom_site_label_3
_geom_angle
O1 Fe1 O2 150.91(9)
O1 Fe1 N2 101.26(9)
O2 Fe1 N2 107.82(9)
O1 Fe1 N3 91.43(9)
O2 Fe1 N3 88.00(9)
N2 Fe1 N3 91.80(9)
O1 Fe1 N1 85.82(9)
O2 Fe1 N1 93.58(9)
N2 Fe1 N1 90.39(9)
N3 Fe1 N1 176.78(9)
C29 N1 C25 116.7(3)
C29 N1 Fe1 121.1(2)
C25 N1 Fe1 122.2(2)
C39 N2 C35 116.7(3)
C39 N2 Fe1 122.4(2)
C35 N2 Fe1 120.6(2)
C30 N3 C34 116.4(3)
C30 N3 Fe1 123.3(2)
C34 N3 Fe1 120.2(2)
C1 O1 Fe1 147.51(19)
C13 O2 Fe1 144.26(19)
O1 C1 C6 119.4(3)
O1 C1 C2 121.1(3)
C6 C1 C2 119.4(3)
C3 C2 C1 118.9(3)
C3 C2 C10 120.8(3)
C1 C2 C10 120.4(3)
C4 C3 C2 121.7(3)
C4 C3 H3 119.1
C2 C3 H3 119.1
C5 C4 C3 119.0(3)
C5 C4 H4 120.5
C3 C4 H4 120.5
C4 C5 C6 121.9(3)
C4 C5 H5 119.0
C6 C5 H5 119.0
C5 C6 C1 119.0(3)
C5 C6 C7 121.2(3)
C1 C6 C7 119.7(3)
C8 C7 C6 110.6(3)
C8 C7 C9 113.3(4)
C6 C7 C9 112.1(3)
C8 C7 H7 106.8
C6 C7 H7 106.8
C9 C7 H7 106.8
C7 C8 H8A 109.5
C7 C8 H8B 109.5
H8A C8 H8B 109.5
C7 C8 H8C 109.5
H8A C8 H8C 109.5
H8B C8 H8C 109.5
C7 C9 H9A 109.5
C7 C9 H9B 109.5
H9A C9 H9B 109.5
C7 C9 H9C 109.5
H9A C9 H9C 109.5
H9B C9 H9C 109.5
C11 C10 C2 110.9(3)
C11 C10 C12 110.9(4)
C2 C10 C12 112.4(3)
C11 C10 H10 107.5
C2 C10 H10 107.5
C12 C10 H10 107.5
C10 C11 H11A 109.5
C10 C11 H11B 109.5
H11A C11 H11B 109.5
C10 C11 H11C 109.5
H11A C11 H11C 109.5
H11B C11 H11C 109.5
C10 C12 H12A 109.5
C10 C12 H12B 109.5
H12A C12 H12B 109.5
C10 C12 H12C 109.5
H12A C12 H12C 109.5
H12B C12 H12C 109.5
O2 C13 C14 120.9(3)
O2 C13 C18 119.7(3)
C14 C13 C18 119.4(3)
C15 C14 C13 118.6(3)
C15 C14 C22 120.4(3)
C13 C14 C22 121.0(3)
C16 C15 C14 121.8(3)
C16 C15 H15 119.1
C14 C15 H15 119.1
C15 C16 C17 119.1(3)
C15 C16 H16 120.4
C17 C16 H16 120.4
C16 C17 C18 121.7(3)
C16 C17 H17 119.1
C18 C17 H17 119.1
C17 C18 C13 119.3(3)
C17 C18 C19 121.4(3)
C13 C18 C19 119.3(3)
C20 C19 C21 110.0(4)
C20 C19 C18 110.6(3)
C21 C19 C18 114.8(4)
C20 C19 H19 107.1
C21 C19 H19 107.1
C18 C19 H19 107.1
C19 C20 H20A 109.5
C19 C20 H20B 109.5
H20A C20 H20B 109.5
C19 C20 H20C 109.5
H20A C20 H20C 109.5
H20B C20 H20C 109.5
C19 C21 H21A 109.5
C19 C21 H21B 109.5
H21A C21 H21B 109.5
C19 C21 H21C 109.5
H21A C21 H21C 109.5
H21B C21 H21C 109.5
C14 C22 C24 112.0(3)
C14 C22 C23 111.9(3)
C24 C22 C23 110.0(3)
C14 C22 H22 107.6
C24 C22 H22 107.6
C23 C22 H22 107.6
C22 C23 H23A 109.5
C22 C23 H23B 109.5
H23A C23 H23B 109.5
C22 C23 H23C 109.5
H23A C23 H23C 109.5
H23B C23 H23C 109.5
C22 C24 H24A 109.5
C22 C24 H24B 109.5
H24A C24 H24B 109.5
C22 C24 H24C 109.5
H24A C24 H24C 109.5
H24B C24 H24C 109.5
N1 C25 C26 123.2(3)
N1 C25 H25 118.4
C26 C25 H25 118.4
C27 C26 C25 118.7(3)
C27 C26 H26 120.7
C25 C26 H26 120.7
C28 C27 C26 119.1(3)
C28 C27 H27 120.5
C26 C27 H27 120.5
C27 C28 C29 119.0(3)
C27 C28 H28 120.5
C29 C28 H28 120.5
N1 C29 C28 123.4(3)
N1 C29 H29 118.3
C28 C29 H29 118.3
N3 C30 C31 123.1(3)
N3 C30 H30 118.5
C31 C30 H30 118.5
C32 C31 C30 119.3(4)
C32 C31 H31 120.4
C30 C31 H31 120.4
C33 C32 C31 118.5(3)
C33 C32 H32 120.8
C31 C32 H32 120.8
C32 C33 C34 118.7(4)
C32 C33 H33 120.6
C34 C33 H33 120.6
N3 C34 C33 124.1(3)
N3 C34 H34 118.0
C33 C34 H34 118.0
N2 C35 C36 123.5(3)
N2 C35 H35 118.3
C36 C35 H35 118.3
C37 C36 C35 119.2(3)
C37 C36 H36 120.4
C35 C36 H36 120.4
C36 C37 C38 118.4(3)
C36 C37 H37 120.8
C38 C37 H37 120.8
C39 C38 C37 118.8(3)
C39 C38 H38 120.6
C37 C38 H38 120.6
N2 C39 C38 123.4(3)
N2 C39 H39 118.3
C38 C39 H39 118.3

loop_
_geom_bond_atom_site_label_1
_geom_bond_atom_site_label_2
_geom_bond_distance
Fe1 O1 1.927(2)
Fe1 O2 1.934(2)
Fe1 N2 2.176(2)
Fe1 N3 2.242(2)
Fe1 N1 2.270(2)
N1 C29 1.334(4)
N1 C25 1.344(4)
N2 C39 1.333(4)
N2 C35 1.341(4)
N3 C30 1.332(4)
N3 C34 1.333(4)
O1 C1 1.337(3)
O2 C13 1.336(3)
C1 C6 1.409(4)
C1 C2 1.413(4)
C2 C3 1.392(4)
C2 C10 1.519(4)
C3 C4 1.380(5)
C3 H3 0.9500
C4 C5 1.373(4)
C4 H4 0.9500
C5 C6 1.389(4)
C5 H5 0.9500
C6 C7 1.523(4)
C7 C8 1.492(5)
C7 C9 1.533(5)
C7 H7 1.0000
C8 H8A 0.9800
C8 H8B 0.9800
C8 H8C 0.9800
C9 H9A 0.9800
C9 H9B 0.9800
C9 H9C 0.9800
C10 C11 1.518(5)
C10 C12 1.529(6)
C10 H10 1.0000
C11 H11A 0.9800
C11 H11B 0.9800
C11 H11C 0.9800
C12 H12A 0.9800
C12 H12B 0.9800
C12 H12C 0.9800
C13 C14 1.407(4)
C13 C18 1.419(4)
C14 C15 1.401(4)
C14 C22 1.518(4)
C15 C16 1.377(5)
C15 H15 0.9500
C16 C17 1.376(5)
C16 H16 0.9500
C17 C18 1.382(4)
C17 H17 0.9500
C18 C19 1.513(5)
C19 C20 1.501(6)
C19 C21 1.511(6)
C19 H19 1.0000
C20 H20A 0.9800
C20 H20B 0.9800
C20 H20C 0.9800
C21 H21A 0.9800
C21 H21B 0.9800
C21 H21C 0.9800
C22 C24 1.525(5)
C22 C23 1.530(4)
C22 H22 1.0000
C23 H23A 0.9800
C23 H23B 0.9800
C23 H23C 0.9800
C24 H24A 0.9800
C24 H24B 0.9800
C24 H24C 0.9800
C25 C26 1.378(4)
C25 H25 0.9500
C26 C27 1.376(5)
C26 H26 0.9500
C27 C28 1.361(5)
C27 H27 0.9500
C28 C29 1.379(4)
C28 H28 0.9500
C29 H29 0.9500
C30 C31 1.379(5)
C30 H30 0.9500
C31 C32 1.373(5)
C31 H31 0.9500
C32 C33 1.362(5)
C32 H32 0.9500
C33 C34 1.375(5)
C33 H33 0.9500
C34 H34 0.9500
C35 C36 1.372(4)
C35 H35 0.9500
C36 C37 1.364(5)
C36 H36 0.9500
C37 C38 1.384(5)
C37 H37 0.9500
C38 C39 1.377(4)
C38 H38 0.9500
C39 H39 0.9500
